data_7222163
loop_
_publ_author_name
'Caldes, M.'
'Michel, C.'
'Rouillon, T.'
'Raveau, B.'
'Hervieu, M.'

_publ_section_title
;
 Novel indates Ln2 Ba In2 O7, n=2 members of the Ruddlesden-Popper family
 (Ln = La, Nd)
;
_journal_name_full 'Journal of Materials Chemistry'
_journal_page_first 473
_journal_page_last 476
_journal_volume 12
_journal_year 2002
_chemical_formula_sum 'Ba In2 La2 O7'
_chemical_name_systematic 'Ba La2 (In2 O7)'
_space_group_IT_number 136
_symmetry_space_group_name_Hall '-P 4n 2n'
_symmetry_space_group_name_H-M 'P 42/m n m'
_cell_angle_alpha 90
_cell_angle_beta 90
_cell_angle_gamma 90
_cell_formula_units_Z 4
_cell_length_a 5.9141
_cell_length_b 5.9141
_cell_length_c 20.831
_cell_volume 728.597
_citation_journal_id_ASTM JMACEP
_cod_data_source_file Caldes_JMACEP_2002_1161.cif
_cod_data_source_block Ba1In2La2O7
_cod_original_cell_volume 728.5971
_cod_original_formula_sum 'Ba1 In2 La2 O7'
_cod_database_code 7222163

loop_
_symmetry_equiv_pos_as_xyz
x,y,z
-y+1/2,x+1/2,z+1/2
-x,-y,z
y+1/2,-x+1/2,z+1/2
x+1/2,-y+1/2,-z+1/2
y,x,-z
-x+1/2,y+1/2,-z+1/2
-y,-x,-z
-x,-y,-z
y-1/2,-x-1/2,-z-1/2
x,y,-z
-y-1/2,x-1/2,-z-1/2
-x-1/2,y-1/2,z-1/2
-y,-x,z
x-1/2,-y-1/2,z-1/2
y,x,z

loop_
_atom_site_label
_atom_site_type_symbol
_atom_site_fract_x
_atom_site_fract_y
_atom_site_fract_z
_atom_site_occupancy
_atom_site_U_iso_or_equiv
O4 O-2 0 0 0.131 1 0.0
In1 In+3 0.258 0.258 0.3944 1 0.0
O2 O-2 0.186 0.186 0.296 1 0.0
Ba1 Ba+2 0.258 0.258 0 1 0.0
O5 O-2 0 0 0.41 1 0.0
O3 O-2 0 0.5 0.113 1 0.0
O1 O-2 0.789 0.211 0 1 0.0
La1 La+3 0.2711 0.2711 0.1842 1 0.0
